data_4128026
loop_
_publ_author_name
'Konishi, Akihito'
'Horii, Koki'
'Shiomi, Daisuke'
'Sato, Kazunobu'
'Takui, Takeji'
'Yasuda, Makoto'

_publ_section_title
;
 Open-Shell and Antiaromatic Character Induced by the Highly Symmetric
 Geometry of the Planar Heptalene Structure: Synthesis and
 Characterization of a Nonalternant Isomer of Bisanthene.
;
_journal_issue 26
_journal_name_full 'Journal of the American Chemical Society'
_journal_page_first 10165
_journal_page_last 10170
_journal_paper_doi 10.1021/jacs.9b04080
_journal_volume 141
_journal_year 2019
_chemical_formula_moiety 'C52 H46 B2 F8'
_chemical_formula_sum 'C52 H46 B2 F8'
_chemical_formula_weight 844.54
_space_group_crystal_system monoclinic
_space_group_IT_number 15
_space_group_name_Hall '-I 2ya'
_space_group_name_H-M_alt 'I 1 2/a 1'
_symmetry_space_group_name_Hall '-I 2ya'
_symmetry_space_group_name_H-M 'I 1 2/a 1'
_atom_sites_solution_hydrogens geom
_atom_sites_solution_primary direct
_atom_sites_solution_secondary difmap
_cell_angle_alpha 90.0000
_cell_angle_beta 90.756(3)
_cell_angle_gamma 90.0000
_cell_formula_units_Z 4
_cell_length_a 28.2664(9)
_cell_length_b 8.0077(2)
_cell_length_c 18.2814(5)
_cell_measurement_reflns_used 8579
_cell_measurement_temperature 123
_cell_measurement_theta_max 30.43
_cell_measurement_theta_min 2.22
_cell_volume 4137.6(2)
_computing_cell_refinement 'CrysAlisPro 1.171.39.46e (Rigaku OD, 2018)'
_computing_data_collection 'CrysAlisPro 1.171.39.46e (Rigaku OD, 2018)'
_computing_data_reduction 'CrysAlisPro 1.171.39.46e (Rigaku OD, 2018)'
_computing_molecular_graphics 'CrystalStructure 4.2.5'
_computing_publication_material 'CrystalStructure 4.2.5 (Rigaku, 2017)'
_computing_structure_refinement 'SHELXL97 (Sheldrick, 2008)'
_computing_structure_solution 'SIR92 (Altomare, et al., 1994)'
_diffrn_ambient_temperature 123
_diffrn_detector_area_resol_mean 5.811
_diffrn_measured_fraction_theta_full 0.9982
_diffrn_measured_fraction_theta_max 0.805
_diffrn_measurement_device_type 'Rigaku XtaLAB P200'
_diffrn_measurement_method \w
_diffrn_radiation_type 'Mo K\a'
_diffrn_radiation_wavelength 0.71075
_diffrn_reflns_av_R_equivalents 0.0314
_diffrn_reflns_Laue_measured_fraction_full 0.000
_diffrn_reflns_Laue_measured_fraction_max 0.000
_diffrn_reflns_limit_h_max 34
_diffrn_reflns_limit_h_min -35
_diffrn_reflns_limit_k_max 9
_diffrn_reflns_limit_k_min -11
_diffrn_reflns_limit_l_max 18
_diffrn_reflns_limit_l_min -25
_diffrn_reflns_number 19849
_diffrn_reflns_point_group_measured_fraction_full 0.000
_diffrn_reflns_point_group_measured_fraction_max 0.000
_diffrn_reflns_theta_full 30.900
_diffrn_reflns_theta_max 30.900
_diffrn_reflns_theta_min 2.228
_diffrn_standards_number 0
_exptl_absorpt_coefficient_mu 0.102
_exptl_absorpt_correction_T_max 0.993
_exptl_absorpt_correction_T_min 0.605
_exptl_absorpt_correction_type multi-scan
_exptl_absorpt_process_details
;
CrysAlisPro 1.171.39.46e (Rigaku Oxford Diffraction, 2018)
Empirical absorption correction using spherical harmonics,
 implemented in SCALE3 ABSPACK scaling algorithm.
;
_exptl_crystal_colour metalliclightpurp
_exptl_crystal_density_diffrn 1.356
_exptl_crystal_density_method 'not measured'
_exptl_crystal_description block
_exptl_crystal_F_000 1760.00
_exptl_crystal_size_max 0.404
_exptl_crystal_size_mid 0.083
_exptl_crystal_size_min 0.067
_refine_diff_density_max 0.92
_refine_diff_density_min -0.78
_refine_ls_extinction_method none
_refine_ls_goodness_of_fit_ref 1.044
_refine_ls_hydrogen_treatment constr
_refine_ls_number_parameters 280
_refine_ls_number_reflns 5265
_refine_ls_number_restraints 0
_refine_ls_R_factor_all 0.0883
_refine_ls_R_factor_gt 0.0667
_refine_ls_shift/su_max 0.000
_refine_ls_structure_factor_coef Fsqd
_refine_ls_weighting_details 'w = 1/[\s^2^(Fo^2^)+(0.0800P)^2^+7.9504P] where P=(Fo^2^+2Fc^2^)/3'
_refine_ls_weighting_scheme calc
_refine_ls_wR_factor_gt 0.1654
_refine_ls_wR_factor_ref 0.1788
_reflns_number_gt 4006
_reflns_number_total 5265
_reflns_threshold_expression F^2^>2.0\s(F^2^)
_cod_data_source_file ja9b04080_si_003.cif
_cod_data_source_block xcalibur
_cod_depositor_comments
;
The following automatic conversions were performed:
data name '_atom_site_symetry_multiplicity' replaced with
'_atom_site_symmetry_multiplicity' as specified in the replacement
file
'/home/data/users/saulius/crontab/automatic-downloads/current/ACS/lib/lists/replacement-tags.lst'.

Automatic conversion script
Id: cif_correct_tags 4968 2017-02-21 14:55:21Z antanas 
;
_cod_database_code 4128026

loop_
_symmetry_equiv_pos_as_xyz
'x, y, z'
'-x+1/2, y, -z'
'x+1/2, y+1/2, z+1/2'
'-x+1, y+1/2, -z+1/2'
'-x, -y, -z'
'x-1/2, -y, z'
'-x+1/2, -y+1/2, -z+1/2'
'x, -y+1/2, z+1/2'

loop_
_atom_site_label
_atom_site_type_symbol
_atom_site_fract_x
_atom_site_fract_y
_atom_site_fract_z
_atom_site_U_iso_or_equiv
_atom_site_adp_type
_atom_site_occupancy
_atom_site_symmetry_multiplicity
_atom_site_calc_flag
_atom_site_refinement_flags
F1 F 0.60277(6) -0.15268(19) 0.44090(7) 0.0468(4) Uani 1 1 d .
F2 F 0.54631(9) -0.2207(3) 0.36031(13) 0.1091(10) Uani 1 1 d .
F3 F 0.57463(9) 0.0361(2) 0.36039(10) 0.0795(7) Uani 1 1 d .
F4 F 0.61941(8) -0.1695(3) 0.32025(9) 0.0922(9) Uani 1 1 d .
C1 C 0.59004(7) 0.0245(2) 0.60701(9) 0.0219(4) Uani 1 1 d .
C2 C 0.58273(7) 0.1619(2) 0.55870(10) 0.0224(4) Uani 1 1 d .
C3 C 0.61642(7) 0.2955(3) 0.56311(11) 0.0270(4) Uani 1 1 d .
H3 H 0.6420 0.2863 0.5971 0.032 Uiso 1 1 calc R
C4 C 0.61329(8) 0.4359(3) 0.52044(11) 0.0290(4) Uani 1 1 d .
H4 H 0.6370 0.5196 0.5242 0.035 Uiso 1 1 calc R
C5 C 0.57528(7) 0.4568(3) 0.47120(11) 0.0266(4) Uani 1 1 d .
H5 H 0.5726 0.5545 0.4420 0.032 Uiso 1 1 calc R
C6 C 0.54196(7) 0.3316(2) 0.46635(10) 0.0220(4) Uani 1 1 d .
C7 C 0.49978(7) 0.3233(2) 0.41989(10) 0.0220(4) Uani 1 1 d .
C8 C 0.48296(7) 0.4401(2) 0.37024(10) 0.0256(4) Uani 1 1 d .
H8 H 0.4983 0.5448 0.3646 0.031 Uiso 1 1 calc R
C9 C 0.44278(8) 0.4001(3) 0.32854(10) 0.0275(4) Uani 1 1 d .
H9 H 0.4308 0.4778 0.2937 0.033 Uiso 1 1 calc R
C10 C 0.42053(7) 0.2498(3) 0.33748(10) 0.0262(4) Uani 1 1 d .
H10 H 0.3936 0.2254 0.3078 0.031 Uiso 1 1 calc R
C11 C 0.43621(7) 0.1273(2) 0.38987(10) 0.0223(4) Uani 1 1 d .
C12 C 0.47737(7) 0.1687(2) 0.43168(9) 0.0206(4) Uani 1 1 d .
C13 C 0.50491(7) 0.0782(2) 0.48662(9) 0.0202(4) Uani 1 1 d .
C14 C 0.54475(7) 0.1828(2) 0.50771(9) 0.0206(4) Uani 1 1 d .
C15 C 0.62838(7) 0.0425(2) 0.66392(10) 0.0239(4) Uani 1 1 d .
C16 C 0.67449(7) -0.0094(3) 0.65097(10) 0.0287(4) Uani 1 1 d .
C17 C 0.70693(8) -0.0078(3) 0.70985(11) 0.0323(5) Uani 1 1 d .
H17 H 0.7384 -0.0448 0.7020 0.039 Uiso 1 1 calc R
C18 C 0.69440(8) 0.0461(3) 0.77911(11) 0.0305(5) Uani 1 1 d .
C19 C 0.64874(8) 0.1044(3) 0.78866(11) 0.0300(5) Uani 1 1 d .
H19 H 0.6403 0.1478 0.8351 0.036 Uiso 1 1 calc R
C20 C 0.61475(7) 0.1019(3) 0.73292(10) 0.0261(4) Uani 1 1 d .
C21 C 0.68927(8) -0.0690(3) 0.57634(12) 0.0390(6) Uani 1 1 d .
H21A H 0.7235 -0.0886 0.5765 0.047 Uiso 1 1 calc R
H21B H 0.6812 0.0160 0.5397 0.047 Uiso 1 1 calc R
H21C H 0.6727 -0.1732 0.5644 0.047 Uiso 1 1 calc R
C22 C 0.72820(9) 0.0328(3) 0.84537(12) 0.0389(6) Uani 1 1 d .
C23 C 0.56450(8) 0.1505(3) 0.74739(12) 0.0329(5) Uani 1 1 d .
H23A H 0.5635 0.2218 0.7909 0.040 Uiso 1 1 calc R
H23B H 0.5456 0.0498 0.7555 0.040 Uiso 1 1 calc R
H23C H 0.5516 0.2117 0.7052 0.040 Uiso 1 1 calc R
C24 C 0.72621(11) 0.1931(4) 0.89162(14) 0.0540(8) Uani 1 1 d .
H24A H 0.7503 0.1879 0.9306 0.065 Uiso 1 1 calc R
H24B H 0.6948 0.2035 0.9134 0.065 Uiso 1 1 calc R
H24C H 0.7322 0.2901 0.8604 0.065 Uiso 1 1 calc R
C25 C 0.71125(9) -0.1155(3) 0.89178(13) 0.0435(6) Uani 1 1 d .
H25A H 0.6789 -0.0946 0.9080 0.052 Uiso 1 1 calc R
H25B H 0.7322 -0.1286 0.9346 0.052 Uiso 1 1 calc R
H25C H 0.7119 -0.2178 0.8623 0.052 Uiso 1 1 calc R
C26 C 0.77938(9) 0.0030(4) 0.82284(14) 0.0498(7) Uani 1 1 d .
H26A H 0.7998 0.0009 0.8665 0.060 Uiso 1 1 calc R
H26B H 0.7895 0.0932 0.7903 0.060 Uiso 1 1 calc R
H26C H 0.7816 -0.1041 0.7972 0.060 Uiso 1 1 calc R
B1 B 0.58639(10) -0.1271(3) 0.36937(14) 0.0337(5) Uani 1 1 d .

loop_
_atom_site_aniso_label
_atom_site_aniso_U_11
_atom_site_aniso_U_22
_atom_site_aniso_U_33
_atom_site_aniso_U_23
_atom_site_aniso_U_13
_atom_site_aniso_U_12
F1 0.0657(10) 0.0459(8) 0.0287(7) -0.0015(6) -0.0083(6) -0.0047(7)
F2 0.128(2) 0.1069(18) 0.0906(16) 0.0539(14) -0.0668(14) -0.0760(16)
F3 0.139(2) 0.0423(10) 0.0576(11) 0.0180(8) 0.0260(12) 0.0333(11)
F4 0.0812(14) 0.158(2) 0.0373(9) -0.0284(11) -0.0140(9) 0.0660(15)
C1 0.0237(9) 0.0264(10) 0.0156(8) -0.0019(7) -0.0031(7) 0.0013(7)
C2 0.0249(10) 0.0235(9) 0.0185(8) -0.0010(7) -0.0026(7) -0.0009(7)
C3 0.0282(10) 0.0300(10) 0.0227(9) -0.0010(8) -0.0057(7) -0.0039(8)
C4 0.0313(11) 0.0279(10) 0.0276(10) 0.0001(8) -0.0024(8) -0.0090(8)
C5 0.0322(11) 0.0234(9) 0.0242(9) 0.0013(7) -0.0023(8) -0.0033(8)
C6 0.0273(10) 0.0208(9) 0.0177(8) -0.0009(7) -0.0014(7) 0.0002(7)
C7 0.0268(10) 0.0207(9) 0.0185(8) -0.0004(7) -0.0018(7) 0.0016(7)
C8 0.0347(11) 0.0202(9) 0.0217(9) 0.0013(7) -0.0031(8) 0.0011(8)
C9 0.0361(11) 0.0243(10) 0.0218(9) 0.0031(7) -0.0066(8) 0.0036(8)
C10 0.0315(11) 0.0264(10) 0.0204(9) 0.0003(7) -0.0071(7) 0.0014(8)
C11 0.0267(10) 0.0236(9) 0.0164(8) -0.0001(7) -0.0037(7) 0.0005(7)
C12 0.0252(9) 0.0193(9) 0.0173(8) -0.0007(6) -0.0021(7) 0.0017(7)
C13 0.0235(9) 0.0219(9) 0.0149(8) -0.0019(6) -0.0025(6) 0.0014(7)
C14 0.0240(9) 0.0212(9) 0.0166(8) -0.0010(6) -0.0016(7) -0.0010(7)
C15 0.0283(10) 0.0257(9) 0.0175(8) 0.0008(7) -0.0064(7) -0.0032(7)
C16 0.0294(11) 0.0361(11) 0.0205(9) 0.0005(8) -0.0074(8) -0.0012(9)
C17 0.0292(11) 0.0407(12) 0.0267(10) 0.0028(9) -0.0108(8) -0.0020(9)
C18 0.0366(12) 0.0330(11) 0.0217(9) 0.0043(8) -0.0121(8) -0.0097(9)
C19 0.0405(12) 0.0317(11) 0.0178(9) -0.0005(7) -0.0055(8) -0.0077(9)
C20 0.0339(11) 0.0248(10) 0.0195(9) 0.0001(7) -0.0041(8) -0.0041(8)
C21 0.0310(12) 0.0610(16) 0.0249(10) -0.0065(10) -0.0070(8) 0.0084(11)
C22 0.0439(13) 0.0487(14) 0.0238(10) 0.0068(9) -0.0171(9) -0.0124(11)
C23 0.0362(12) 0.0366(12) 0.0259(10) -0.0048(8) 0.0003(8) -0.0007(9)
C24 0.0731(19) 0.0589(17) 0.0293(12) -0.0006(11) -0.0234(12) -0.0236(15)
C25 0.0466(14) 0.0549(16) 0.0287(11) 0.0122(10) -0.0151(10) -0.0094(12)
C26 0.0391(14) 0.0726(19) 0.0370(13) 0.0155(12) -0.0220(10) -0.0170(13)
B1 0.0438(15) 0.0246(12) 0.0327(12) 0.0008(9) -0.0039(10) 0.0036(10)

loop_
_atom_type_symbol
_atom_type_description
_atom_type_scat_dispersion_real
_atom_type_scat_dispersion_imag
_atom_type_scat_source
C C 0.0033 0.0016
;
International Tables for Crystallography
(Vol. C, Tables 4.2.6.8 and 6.1.1.4)
;
H H 0.0000 0.0000
;
International Tables for Crystallography
(Vol. C, Table 6.1.1.4)
;
B B 0.0013 0.0007
;
International Tables for Crystallography
(Vol. C, Tables 4.2.6.8 and 6.1.1.4)
;
F F 0.0171 0.0103
;
International Tables for Crystallography
(Vol. C, Tables 4.2.6.8 and 6.1.1.4)
;

loop_
_geom_angle_atom_site_label_1
_geom_angle_atom_site_label_2
_geom_angle_atom_site_label_3
_geom_angle
_geom_angle_site_symmetry_1
_geom_angle_site_symmetry_3
C2 C1 C11 127.75(16) . 5_656
C2 C1 C15 116.96(16) . .
C11 C1 C15 115.23(16) 5_656 .
C14 C2 C1 126.82(17) . .
C14 C2 C3 116.37(17) . .
C1 C2 C3 116.79(17) . .
C4 C3 C2 122.83(18) . .
C4 C3 H3 118.6 . .
C2 C3 H3 118.6 . .
C3 C4 C5 120.41(18) . .
C3 C4 H4 119.8 . .
C5 C4 H4 119.8 . .
C6 C5 C4 118.17(18) . .
C6 C5 H5 120.9 . .
C4 C5 H5 120.9 . .
C5 C6 C14 123.08(17) . .
C5 C6 C7 128.68(17) . .
C14 C6 C7 108.23(16) . .
C8 C7 C12 122.91(18) . .
C8 C7 C6 128.56(18) . .
C12 C7 C6 108.51(16) . .
C7 C8 C9 118.22(18) . .
C7 C8 H8 120.9 . .
C9 C8 H8 120.9 . .
C10 C9 C8 120.54(18) . .
C10 C9 H9 119.7 . .
C8 C9 H9 119.7 . .
C9 C10 C11 122.80(18) . .
C9 C10 H10 118.6 . .
C11 C10 H10 118.6 . .
C12 C11 C1 126.85(17) . 5_656
C12 C11 C10 116.22(17) . .
C1 C11 C10 116.90(17) 5_656 .
C7 C12 C11 119.27(16) . .
C7 C12 C13 107.80(16) . .
C11 C12 C13 132.88(17) . .
C13 C13 C14 126.2(2) 5_656 .
C13 C13 C12 126.2(2) 5_656 .
C14 C13 C12 107.57(16) . .
C6 C14 C2 119.09(17) . .
C6 C14 C13 107.88(16) . .
C2 C14 C13 133.04(17) . .
C16 C15 C20 121.46(17) . .
C16 C15 C1 121.54(17) . .
C20 C15 C1 116.81(18) . .
C15 C16 C17 118.06(19) . .
C15 C16 C21 121.29(17) . .
C17 C16 C21 120.6(2) . .
C18 C17 C16 122.0(2) . .
C18 C17 H17 119.0 . .
C16 C17 H17 119.0 . .
C19 C18 C17 117.97(18) . .
C19 C18 C22 119.6(2) . .
C17 C18 C22 122.3(2) . .
C18 C19 C20 122.56(19) . .
C18 C19 H19 118.7 . .
C20 C19 H19 118.7 . .
C19 C20 C15 117.8(2) . .
C19 C20 C23 120.90(18) . .
C15 C20 C23 121.15(17) . .
C16 C21 H21A 109.5 . .
C16 C21 H21B 109.5 . .
H21A C21 H21B 109.5 . .
C16 C21 H21C 109.5 . .
H21A C21 H21C 109.5 . .
H21B C21 H21C 109.5 . .
C26 C22 C18 112.30(19) . .
C26 C22 C24 108.6(2) . .
C18 C22 C24 110.4(2) . .
C26 C22 C25 109.3(2) . .
C18 C22 C25 107.07(18) . .
C24 C22 C25 109.1(2) . .
C20 C23 H23A 109.5 . .
C20 C23 H23B 109.5 . .
H23A C23 H23B 109.5 . .
C20 C23 H23C 109.5 . .
H23A C23 H23C 109.5 . .
H23B C23 H23C 109.5 . .
C22 C24 H24A 109.5 . .
C22 C24 H24B 109.5 . .
H24A C24 H24B 109.5 . .
C22 C24 H24C 109.5 . .
H24A C24 H24C 109.5 . .
H24B C24 H24C 109.5 . .
C22 C25 H25A 109.5 . .
C22 C25 H25B 109.5 . .
H25A C25 H25B 109.5 . .
C22 C25 H25C 109.5 . .
H25A C25 H25C 109.5 . .
H25B C25 H25C 109.5 . .
C22 C26 H26A 109.5 . .
C22 C26 H26B 109.5 . .
H26A C26 H26B 109.5 . .
C22 C26 H26C 109.5 . .
H26A C26 H26C 109.5 . .
H26B C26 H26C 109.5 . .
F4 B1 F3 109.4(2) . .
F4 B1 F2 111.2(3) . .
F3 B1 F2 108.2(2) . .
F4 B1 F1 111.3(2) . .
F3 B1 F1 109.4(2) . .
F2 B1 F1 107.3(2) . .

loop_
_geom_bond_atom_site_label_1
_geom_bond_atom_site_label_2
_geom_bond_distance
_geom_bond_site_symmetry_2
F1 B1 1.397(3) .
F2 B1 1.367(3) .
F3 B1 1.358(3) .
F4 B1 1.347(3) .
C1 C2 1.425(3) .
C1 C11 1.425(3) 5_656
C1 C15 1.499(2) .
C2 C14 1.422(2) .
C2 C3 1.434(3) .
C3 C4 1.371(3) .
C3 H3 0.9500 .
C4 C5 1.402(3) .
C4 H4 0.9500 .
C5 C6 1.377(3) .
C5 H5 0.9500 .
C6 C14 1.413(3) .
C6 C7 1.456(3) .
C7 C8 1.383(3) .
C7 C12 1.409(3) .
C8 C9 1.397(3) .
C8 H8 0.9500 .
C9 C10 1.369(3) .
C9 H9 0.9500 .
C10 C11 1.437(3) .
C10 H10 0.9500 .
C11 C12 1.423(3) .
C11 C1 1.425(3) 5_656
C12 C13 1.456(2) .
C13 C13 1.374(4) 5_656
C13 C14 1.452(3) .
C15 C16 1.391(3) .
C15 C20 1.406(3) .
C16 C17 1.405(3) .
C16 C21 1.510(3) .
C17 C18 1.388(3) .
C17 H17 0.9500 .
C18 C19 1.386(3) .
C18 C22 1.536(3) .
C19 C20 1.391(3) .
C19 H19 0.9500 .
C20 C23 1.500(3) .
C21 H21A 0.9800 .
C21 H21B 0.9800 .
C21 H21C 0.9800 .
C22 C26 1.528(4) .
C22 C24 1.539(4) .
C22 C25 1.540(3) .
C23 H23A 0.9800 .
C23 H23B 0.9800 .
C23 H23C 0.9800 .
C24 H24A 0.9800 .
C24 H24B 0.9800 .
C24 H24C 0.9800 .
C25 H25A 0.9800 .
C25 H25B 0.9800 .
C25 H25C 0.9800 .
C26 H26A 0.9800 .
C26 H26B 0.9800 .
C26 H26C 0.9800 .

loop_
_geom_torsion_atom_site_label_1
_geom_torsion_atom_site_label_2
_geom_torsion_atom_site_label_3
_geom_torsion_atom_site_label_4
_geom_torsion
_geom_torsion_site_symmetry_1
_geom_torsion_site_symmetry_4
C11 C1 C2 C14 6.3(3) 5_656 .
C15 C1 C2 C14 -170.69(18) . .
C11 C1 C2 C3 -175.47(19) 5_656 .
C15 C1 C2 C3 7.6(3) . .
C14 C2 C3 C4 -0.8(3) . .
C1 C2 C3 C4 -179.24(19) . .
C2 C3 C4 C5 1.9(3) . .
C3 C4 C5 C6 -1.0(3) . .
C4 C5 C6 C14 -1.0(3) . .
C4 C5 C6 C7 -179.85(19) . .
C5 C6 C7 C8 -0.8(3) . .
C14 C6 C7 C8 -179.76(19) . .
C5 C6 C7 C12 177.80(19) . .
C14 C6 C7 C12 -1.1(2) . .
C12 C7 C8 C9 -2.0(3) . .
C6 C7 C8 C9 176.43(19) . .
C7 C8 C9 C10 0.7(3) . .
C8 C9 C10 C11 1.0(3) . .
C9 C10 C11 C12 -1.4(3) . .
C9 C10 C11 C1 -179.53(19) . 5_656
C8 C7 C12 C11 1.5(3) . .
C6 C7 C12 C11 -177.16(17) . .
C8 C7 C12 C13 179.43(18) . .
C6 C7 C12 C13 0.7(2) . .
C1 C11 C12 C7 178.06(18) 5_656 .
C10 C11 C12 C7 0.2(3) . .
C1 C11 C12 C13 0.8(3) 5_656 .
C10 C11 C12 C13 -177.09(19) . .
C7 C12 C13 C13 -179.8(2) . 5_656
C11 C12 C13 C13 -2.3(4) . 5_656
C7 C12 C13 C14 -0.1(2) . .
C11 C12 C13 C14 177.4(2) . .
C5 C6 C14 C2 2.2(3) . .
C7 C6 C14 C2 -178.83(16) . .
C5 C6 C14 C13 -177.92(18) . .
C7 C6 C14 C13 1.1(2) . .
C1 C2 C14 C6 177.07(18) . .
C3 C2 C14 C6 -1.2(3) . .
C1 C2 C14 C13 -2.8(3) . .
C3 C2 C14 C13 178.9(2) . .
C13 C13 C14 C6 179.0(2) 5_656 .
C12 C13 C14 C6 -0.7(2) . .
C13 C13 C14 C2 -1.0(4) 5_656 .
C12 C13 C14 C2 179.26(19) . .
C2 C1 C15 C16 -91.3(2) . .
C11 C1 C15 C16 91.4(2) 5_656 .
C2 C1 C15 C20 93.7(2) . .
C11 C1 C15 C20 -83.7(2) 5_656 .
C20 C15 C16 C17 2.7(3) . .
C1 C15 C16 C17 -172.13(19) . .
C20 C15 C16 C21 -178.5(2) . .
C1 C15 C16 C21 6.7(3) . .
C15 C16 C17 C18 -1.1(3) . .
C21 C16 C17 C18 -180.0(2) . .
C16 C17 C18 C19 -2.0(3) . .
C16 C17 C18 C22 174.1(2) . .
C17 C18 C19 C20 3.6(3) . .
C22 C18 C19 C20 -172.52(19) . .
C18 C19 C20 C15 -2.1(3) . .
C18 C19 C20 C23 174.0(2) . .
C16 C15 C20 C19 -1.1(3) . .
C1 C15 C20 C19 173.91(18) . .
C16 C15 C20 C23 -177.3(2) . .
C1 C15 C20 C23 -2.2(3) . .
C19 C18 C22 C26 -167.7(2) . .
C17 C18 C22 C26 16.3(3) . .
C19 C18 C22 C24 -46.3(3) . .
C17 C18 C22 C24 137.7(2) . .
C19 C18 C22 C25 72.3(3) . .
C17 C18 C22 C25 -103.6(3) . .
